data_1567816
loop_
_publ_author_name
'Nayak, Mithilesh Kumar'
'Sarkar, Pallavi'
'Elvers, Benedict J.'
'Mehta, Sakshi'
'Zhang, Fangyuan'
'Chrysochos, Nicolas'
'Krummenacher, Ivo'
'Vijayakanth, Thangavel'
'Narayanan, Ramakirushnan Suriya'
'Dolai, Ramapada'
'Roy, Biswarup'
'Malik, Vishal'
'Rawat, Hemant'
'Mondal, Abhishake'
'Boomishankar, Ramamoorthy'
'Pati, Swapan K.'
'Braunschweig, Holger'
'Schulzke, Carola'
'Ravat, Prince'
'Jana, Anukul'

_publ_section_title
;
 A bis-NHC--CAAC dimer derived dicationic diradical
;
_journal_issue 42
_journal_name_full 'Chemical Science'
_journal_page_first 12533
_journal_page_last 12539
_journal_paper_doi 10.1039/D2SC03937K
_journal_volume 13
_journal_year 2022
_chemical_formula_moiety 'C33 H58 N6, 4(C F3 O3 S), 0.5 (H2 O)'
_chemical_formula_sum 'C37 H59 F12 N6 O12.5 S4'
_chemical_formula_weight 1144.14
_space_group_crystal_system monoclinic
_space_group_IT_number 14
_space_group_name_Hall '-P 2ybc'
_space_group_name_H-M_alt 'P 1 21/c 1'
_atom_sites_solution_hydrogens mixed
_atom_sites_solution_primary dual
_atom_sites_solution_secondary difmap
_audit_creation_method SHELXL-2018/3
_audit_update_record
;
2022-08-29 deposited with the CCDC.	2022-09-21 downloaded from the CCDC.
;
_cell_angle_alpha 90
_cell_angle_beta 93.80(3)
_cell_angle_gamma 90
_cell_formula_units_Z 4
_cell_length_a 14.521(3)
_cell_length_b 11.291(2)
_cell_length_c 30.821(6)
_cell_measurement_reflns_used 58431
_cell_measurement_temperature 170(2)
_cell_measurement_theta_max 59.0
_cell_measurement_theta_min 4.0
_cell_volume 5042.2(17)
_computing_cell_refinement 'X-Area by STOE & Cie GmbH 2010'
_computing_data_collection 'X-Area by STOE & Cie GmbH 2010'
_computing_data_reduction 'X-Area by STOE & Cie GmbH 2010'
_computing_molecular_graphics 'XP Version 5.1 by Bruker AXS 1998'
_computing_publication_material 'CIFTAB (Sheldrick, 2014)'
_computing_structure_refinement 'SHELXL-2018/3 (Sheldrick, 2015)'
_computing_structure_solution 'SHELXT-2016/3 (Sheldrick, 2015)'
_diffrn_ambient_temperature 170(2)
_diffrn_detector_area_resol_mean 6.67
_diffrn_measured_fraction_theta_full 1.000
_diffrn_measured_fraction_theta_max 0.992
_diffrn_measurement_device_type 'STOE IPDS2T'
_diffrn_measurement_method \w
_diffrn_radiation_type MoK\a
_diffrn_radiation_wavelength 0.71073
_diffrn_reflns_av_R_equivalents 0.1030
_diffrn_reflns_av_unetI/netI 0.0738
_diffrn_reflns_Laue_measured_fraction_full 1.000
_diffrn_reflns_Laue_measured_fraction_max 0.992
_diffrn_reflns_limit_h_max 20
_diffrn_reflns_limit_h_min -20
_diffrn_reflns_limit_k_max 13
_diffrn_reflns_limit_k_min -15
_diffrn_reflns_limit_l_max 42
_diffrn_reflns_limit_l_min -42
_diffrn_reflns_number 56832
_diffrn_reflns_point_group_measured_fraction_full 1.000
_diffrn_reflns_point_group_measured_fraction_max 0.992
_diffrn_reflns_theta_full 25.242
_diffrn_reflns_theta_max 29.511
_diffrn_reflns_theta_min 1.994
_diffrn_source 'fine-focus sealed tube'
_exptl_absorpt_coefficient_mu 0.296
_exptl_absorpt_correction_T_max 0.9547
_exptl_absorpt_correction_T_min 0.8340
_exptl_absorpt_correction_type numerical
_exptl_absorpt_process_details 'face indexed'
_exptl_crystal_colour colourless
_exptl_crystal_density_diffrn 1.507
_exptl_crystal_description needle
_exptl_crystal_F_000 2380
_exptl_crystal_size_max 0.310
_exptl_crystal_size_mid 0.102
_exptl_crystal_size_min 0.057
_refine_diff_density_max 0.408
_refine_diff_density_min -0.528
_refine_diff_density_rms 0.073
_refine_ls_extinction_coef 0.00133(17)
_refine_ls_extinction_expression Fc^*^=kFc[1+0.001xFc^2^\l^3^/sin(2\q)]^-1/4^
_refine_ls_extinction_method 'SHELXL-2018/3 (Sheldrick 2018)'
_refine_ls_goodness_of_fit_ref 1.040
_refine_ls_hydrogen_treatment mixed
_refine_ls_matrix_type full
_refine_ls_number_parameters 755
_refine_ls_number_reflns 13960
_refine_ls_number_restraints 423
_refine_ls_restrained_S_all 1.037
_refine_ls_R_factor_all 0.1276
_refine_ls_R_factor_gt 0.0548
_refine_ls_shift/su_max 0.001
_refine_ls_shift/su_mean 0.000
_refine_ls_structure_factor_coef Fsqd
_refine_ls_weighting_details 'w=1/[\s^2^(Fo^2^)+(0.0541P)^2^+2.3344P] where P=(Fo^2^+2Fc^2^)/3'
_refine_ls_weighting_scheme calc
_refine_ls_wR_factor_gt 0.1153
_refine_ls_wR_factor_ref 0.1442
_reflns_Friedel_coverage 0.000
_reflns_number_gt 7490
_reflns_number_total 13960
_reflns_threshold_expression 'I > 2\s(I)'
_cod_data_source_file d2sc03937k2.cif
_cod_data_source_block MK645
_cod_depositor_comments 'Adding full bibliography for 1567803--1567816.cif.'
_cod_original_cell_volume 5042.4(18)
_cod_original_sg_symbol_H-M 'P 21/c'
_cod_original_formula_sum 'C37 H59 F12 N6 O12.50 S4'
_cod_database_code 1567816
_shelx_shelxl_version_number 2018/3
_shelx_space_group_comment
;
The symmetry employed for this shelxl refinement is uniquely defined
by the following loop, which should always be used as a source of
symmetry information in preference to the above space-group names.
They are only intended as comments.
;
_shelx_estimated_absorpt_t_min 0.914
_shelx_estimated_absorpt_t_max 0.983
_exptl_absorpt_special_details
;
programs X-Red32 and X-Shape by STOE & Cie GmbH 2010
;

loop_
_space_group_symop_operation_xyz
'x, y, z'
'-x, y+1/2, -z+1/2'
'-x, -y, -z'
'x, -y-1/2, z-1/2'

loop_
_atom_site_label
_atom_site_type_symbol
_atom_site_fract_x
_atom_site_fract_y
_atom_site_fract_z
_atom_site_U_iso_or_equiv
_atom_site_adp_type
_atom_site_occupancy
_atom_site_site_symmetry_order
_atom_site_calc_flag
_atom_site_refinement_flags_posn
_atom_site_refinement_flags_adp
_atom_site_refinement_flags_occupancy
_atom_site_disorder_assembly
_atom_site_disorder_group
N1 N 0.42523(13) 0.45608(17) 0.63387(6) 0.0224(4) Uani 1 1 d . . . . .
N2 N 0.10013(13) 0.58634(18) 0.59778(6) 0.0215(4) Uani 1 1 d . . . . .
N3 N 0.48747(14) 0.71590(18) 0.59892(6) 0.0242(4) Uani 1 1 d . . . . .
N4 N 0.41260(14) 0.74133(18) 0.65658(6) 0.0233(4) Uani 1 1 d . . . . .
N5 N 0.08955(14) 0.39925(18) 0.67953(6) 0.0228(4) Uani 1 1 d . . . . .
N6 N 0.02272(15) 0.32190(19) 0.62158(7) 0.0272(5) Uani 1 1 d . . . . .
C1 C 0.34634(16) 0.4704(2) 0.60128(8) 0.0235(5) Uani 1 1 d . . . . .
H1A H 0.329439 0.391793 0.588940 0.028 Uiso 1 1 calc R U . . .
H1B H 0.365797 0.520843 0.577261 0.028 Uiso 1 1 calc R U . . .
C2 C 0.47885(16) 0.5396(2) 0.64823(8) 0.0227(5) Uani 1 1 d . . . . .
C3 C 0.46132(16) 0.6636(2) 0.63499(8) 0.0221(5) Uani 1 1 d . . . . .
C4 C 0.18280(16) 0.5223(2) 0.58455(8) 0.0238(5) Uani 1 1 d . . . . .
H4A H 0.203780 0.558465 0.557664 0.029 Uiso 1 1 calc R U . . .
H4B H 0.166110 0.438846 0.578015 0.029 Uiso 1 1 calc R U . . .
C5 C 0.03895(16) 0.5437(2) 0.62174(7) 0.0226(5) Uani 1 1 d . . . . .
C6 C 0.04920(16) 0.4238(2) 0.64036(7) 0.0221(5) Uani 1 1 d . . . . .
C7 C 0.26162(17) 0.5254(2) 0.61980(8) 0.0269(5) Uani 1 1 d . . . . .
H7A H 0.274840 0.608131 0.628796 0.032 Uiso 1 1 calc R U . . .
H7B H 0.244489 0.480184 0.645592 0.032 Uiso 1 1 calc R U . . .
C8 C 0.40800(17) 0.8465(2) 0.63388(8) 0.0268(5) Uani 1 1 d . . . . .
C9 C 0.45434(18) 0.8303(2) 0.59771(8) 0.0278(6) Uani 1 1 d . . . . .
C10 C 0.37409(19) 0.7223(3) 0.69876(8) 0.0322(6) Uani 1 1 d . . . . .
H10A H 0.375402 0.637590 0.705687 0.048 Uiso 1 1 calc R U . . .
H10B H 0.310211 0.750771 0.697520 0.048 Uiso 1 1 calc R U . . .
H10C H 0.410880 0.765838 0.721303 0.048 Uiso 1 1 calc R U . . .
C11 C 0.3614(2) 0.9528(2) 0.65055(10) 0.0374(7) Uani 1 1 d . . . . .
H11A H 0.399302 0.986354 0.675016 0.056 Uiso 1 1 calc R U . . .
H11B H 0.300977 0.930152 0.660304 0.056 Uiso 1 1 calc R U . . .
H11C H 0.353192 1.011843 0.627326 0.056 Uiso 1 1 calc R U . . .
C12 C 0.4734(2) 0.9134(3) 0.56203(10) 0.0408(7) Uani 1 1 d . . . . .
H12A H 0.444023 0.989855 0.567120 0.061 Uiso 1 1 calc R U . . .
H12B H 0.448524 0.880665 0.534224 0.061 Uiso 1 1 calc R U . . .
H12C H 0.540178 0.924514 0.561201 0.061 Uiso 1 1 calc R U . . .
C13 C 0.5400(2) 0.6605(3) 0.56549(8) 0.0342(6) Uani 1 1 d . . . . .
H13A H 0.602231 0.694355 0.566536 0.051 Uiso 1 1 calc R U . . .
H13B H 0.508851 0.675126 0.536798 0.051 Uiso 1 1 calc R U . . .
H13C H 0.544015 0.575034 0.570733 0.051 Uiso 1 1 calc R U . . .
C14 C 0.55960(17) 0.4971(2) 0.67740(8) 0.0278(6) Uani 1 1 d D U . . .
C15 C 0.5302(4) 0.3681(4) 0.68624(19) 0.0311(12) Uani 0.84(2) 1 d D U P A 1
H15A H 0.583594 0.314134 0.684753 0.037 Uiso 0.84(2) 1 calc R U P A 1
H15B H 0.506618 0.361760 0.715565 0.037 Uiso 0.84(2) 1 calc R U P A 1
C15' C 0.5530(16) 0.3615(13) 0.6696(15) 0.037(6) Uani 0.16(2) 1 d D U P A 2
H15C H 0.598114 0.336436 0.648748 0.045 Uiso 0.16(2) 1 calc R U P A 2
H15D H 0.566510 0.318404 0.697299 0.045 Uiso 0.16(2) 1 calc R U P A 2
C16 C 0.45376(18) 0.3343(2) 0.65122(8) 0.0279(6) Uani 1 1 d D U . . .
C17 C 0.5715(2) 0.5656(3) 0.72015(9) 0.0386(7) Uani 1 1 d . . . . .
H17A H 0.584330 0.648991 0.714074 0.058 Uiso 1 1 calc R U . . .
H17B H 0.622956 0.531983 0.738277 0.058 Uiso 1 1 calc R U . . .
H17C H 0.514679 0.559894 0.735530 0.058 Uiso 1 1 calc R U . . .
C18 C 0.64764(19) 0.5126(3) 0.65313(10) 0.0431(7) Uani 1 1 d . . . . .
H18A H 0.641773 0.468155 0.625787 0.065 Uiso 1 1 calc R U . . .
H18B H 0.700722 0.482877 0.671206 0.065 Uiso 1 1 calc R U . . .
H18C H 0.656691 0.596790 0.646895 0.065 Uiso 1 1 calc R U . . .
C19 C 0.3740(2) 0.2793(2) 0.67267(9) 0.0375(7) Uani 1 1 d . . . . .
H19A H 0.323369 0.264225 0.650765 0.056 Uiso 1 1 calc R U . . .
H19B H 0.352981 0.333402 0.694818 0.056 Uiso 1 1 calc R U . . .
H19C H 0.393871 0.204427 0.686399 0.056 Uiso 1 1 calc R U . . .
C20 C 0.4827(2) 0.2603(2) 0.61354(9) 0.0367(7) Uani 1 1 d . . . . .
H20A H 0.511413 0.186826 0.624630 0.055 Uiso 1 1 calc R U . . .
H20B H 0.527119 0.304865 0.597344 0.055 Uiso 1 1 calc R U . . .
H20C H 0.428379 0.241356 0.594229 0.055 Uiso 1 1 calc R U . . .
C21 C 0.08957(19) 0.2785(2) 0.68567(8) 0.0286(6) Uani 1 1 d . . . . .
C22 C 0.0469(2) 0.2297(2) 0.64932(8) 0.0315(6) Uani 1 1 d . . . . .
C23 C 0.12561(18) 0.4858(2) 0.71202(8) 0.0279(6) Uani 1 1 d . . . . .
H23A H 0.126033 0.564736 0.698812 0.042 Uiso 1 1 calc R U . . .
H23B H 0.188622 0.463760 0.722258 0.042 Uiso 1 1 calc R U . . .
H23C H 0.086225 0.486582 0.736633 0.042 Uiso 1 1 calc R U . . .
C24 C 0.1305(2) 0.2244(3) 0.72639(9) 0.0427(7) Uani 1 1 d . . . . .
H24A H 0.197331 0.237402 0.728481 0.064 Uiso 1 1 calc R U . . .
H24B H 0.117678 0.139217 0.726173 0.064 Uiso 1 1 calc R U . . .
H24C H 0.103349 0.261010 0.751413 0.064 Uiso 1 1 calc R U . . .
C25 C 0.0261(3) 0.1041(3) 0.63867(11) 0.0520(9) Uani 1 1 d . . . . .
H25A H -0.040348 0.095019 0.631609 0.078 Uiso 1 1 calc R U . . .
H25B H 0.044868 0.054212 0.663728 0.078 Uiso 1 1 calc R U . . .
H25C H 0.059895 0.080099 0.613639 0.078 Uiso 1 1 calc R U . . .
C26 C -0.0239(2) 0.3086(3) 0.57824(9) 0.0431(8) Uani 1 1 d . . . . .
H26A H -0.089428 0.291681 0.581002 0.065 Uiso 1 1 calc R U . . .
H26B H 0.004273 0.243204 0.562948 0.065 Uiso 1 1 calc R U . . .
H26C H -0.017697 0.382097 0.561755 0.065 Uiso 1 1 calc R U . . .
C27 C -0.04130(17) 0.6257(2) 0.62687(8) 0.0260(5) Uani 1 1 d . . . . .
C28 C -0.00485(18) 0.7411(2) 0.60783(9) 0.0302(6) Uani 1 1 d . . . . .
H28A H -0.054428 0.780879 0.589652 0.036 Uiso 1 1 calc R U . . .
H28B H 0.016503 0.795691 0.631558 0.036 Uiso 1 1 calc R U . . .
C29 C 0.07551(18) 0.7092(2) 0.58021(8) 0.0283(6) Uani 1 1 d . . . . .
C30 C -0.12690(18) 0.5749(3) 0.60119(9) 0.0365(7) Uani 1 1 d . . . . .
H30A H -0.113757 0.565396 0.570605 0.055 Uiso 1 1 calc R U . . .
H30B H -0.179022 0.629297 0.603302 0.055 Uiso 1 1 calc R U . . .
H30C H -0.142424 0.497777 0.613307 0.055 Uiso 1 1 calc R U . . .
C31 C -0.06342(18) 0.6391(3) 0.67444(8) 0.0313(6) Uani 1 1 d . . . . .
H31A H -0.077507 0.561153 0.686356 0.047 Uiso 1 1 calc R U . . .
H31B H -0.116856 0.691379 0.676306 0.047 Uiso 1 1 calc R U . . .
H31C H -0.010085 0.673178 0.691136 0.047 Uiso 1 1 calc R U . . .
C32 C 0.0474(2) 0.6940(3) 0.53173(8) 0.0389(7) Uani 1 1 d . . . . .
H32A H -0.002316 0.635434 0.528103 0.058 Uiso 1 1 calc R U . . .
H32B H 0.100673 0.666913 0.516527 0.058 Uiso 1 1 calc R U . . .
H32C H 0.025798 0.770066 0.519566 0.058 Uiso 1 1 calc R U . . .
C33 C 0.1575(2) 0.7912(2) 0.58722(9) 0.0362(6) Uani 1 1 d . . . . .
H33A H 0.139850 0.871247 0.577583 0.054 Uiso 1 1 calc R U . . .
H33B H 0.208078 0.762706 0.570438 0.054 Uiso 1 1 calc R U . . .
H33C H 0.177789 0.792878 0.618185 0.054 Uiso 1 1 calc R U . . .
S1 S 0.85944(5) 0.36067(6) 0.76654(2) 0.03124(16) Uani 1 1 d . . . . .
O1 O 0.95169(14) 0.4032(2) 0.76321(8) 0.0495(6) Uani 1 1 d . . . . .
O2 O 0.78875(15) 0.44874(18) 0.76239(7) 0.0472(5) Uani 1 1 d . . . . .
O3 O 0.84952(13) 0.27622(18) 0.80075(6) 0.0370(5) Uani 1 1 d . . . . .
C34 C 0.8377(2) 0.2721(3) 0.71784(9) 0.0347(6) Uani 1 1 d . . . . .
F1 F 0.85172(13) 0.33462(16) 0.68194(5) 0.0508(5) Uani 1 1 d . . . . .
F2 F 0.75131(12) 0.23376(17) 0.71411(6) 0.0518(5) Uani 1 1 d . . . . .
F3 F 0.89318(13) 0.17857(14) 0.71750(5) 0.0440(4) Uani 1 1 d . . . . .
S2 S 0.61956(5) 0.96352(6) 0.70437(2) 0.03195(16) Uani 1 1 d . . . . .
O4 O 0.57649(16) 1.0664(2) 0.68564(8) 0.0551(6) Uani 1 1 d . . . . .
O5 O 0.67103(14) 0.98286(19) 0.74476(6) 0.0430(5) Uani 1 1 d . . . . .
O6 O 0.56267(16) 0.8604(2) 0.70369(8) 0.0552(6) Uani 1 1 d . . . . .
C35 C 0.7066(2) 0.9275(3) 0.66688(11) 0.0497(8) Uani 1 1 d . . . . .
F4 F 0.76636(17) 1.0113(3) 0.66283(9) 0.0979(9) Uani 1 1 d . . . . .
F5 F 0.67062(18) 0.9008(3) 0.62828(7) 0.1010(10) Uani 1 1 d . . . . .
F6 F 0.7527(2) 0.8321(3) 0.68023(10) 0.1172(11) Uani 1 1 d . . . . .
S3 S 0.31064(5) 0.64385(6) 0.48053(2) 0.03160(16) Uani 1 1 d . . . . .
O7 O 0.33349(14) 0.67429(18) 0.52505(6) 0.0391(5) Uani 1 1 d . . . . .
O8 O 0.22316(16) 0.5862(2) 0.47343(7) 0.0524(6) Uani 1 1 d . . . . .
O9 O 0.38516(18) 0.5946(2) 0.45864(7) 0.0586(7) Uani 1 1 d . . . . .
C36 C 0.2911(2) 0.7859(3) 0.45413(10) 0.0416(7) Uani 1 1 d . . . . .
F7 F 0.36567(15) 0.85357(17) 0.45738(7) 0.0606(5) Uani 1 1 d . . . . .
F8 F 0.22310(15) 0.84437(18) 0.47086(8) 0.0710(6) Uani 1 1 d . . . . .
F9 F 0.26850(16) 0.7722(2) 0.41202(6) 0.0717(6) Uani 1 1 d . . . . .
S4' S 0.1953(6) 0.1830(7) 0.5429(3) 0.0574(19) Uani 0.255(5) 1 d D U P B 2
O10' O 0.1354(8) 0.2771(10) 0.5340(5) 0.090(4) Uani 0.255(5) 1 d D U P B 2
O11' O 0.1599(10) 0.0652(10) 0.5389(5) 0.072(4) Uani 0.255(5) 1 d D U P B 2
O12' O 0.2501(12) 0.2010(14) 0.5823(4) 0.084(5) Uani 0.255(5) 1 d D U P B 2
C37' C 0.2738(12) 0.1923(14) 0.5014(6) 0.062(4) Uani 0.255(5) 1 d D U P B 2
F10' F 0.3036(15) 0.3021(12) 0.5015(7) 0.107(6) Uani 0.255(5) 1 d D U P B 2
F11' F 0.2254(17) 0.155(3) 0.4650(7) 0.126(7) Uani 0.255(5) 1 d D U P B 2
F12' F 0.3382(10) 0.1131(13) 0.5053(5) 0.140(5) Uani 0.255(5) 1 d D U P B 2
S4 S 0.20967(17) 0.1502(2) 0.54853(9) 0.0338(4) Uani 0.745(5) 1 d D U P B 1
O10 O 0.2088(3) 0.2428(4) 0.57939(15) 0.0503(10) Uani 0.745(5) 1 d D U P B 1
O11 O 0.1193(3) 0.1111(5) 0.53240(19) 0.0766(16) Uani 0.745(5) 1 d D U P B 1
O12 O 0.2713(3) 0.0577(3) 0.55911(13) 0.0907(15) Uani 0.745(5) 1 d D U P B 1
C37 C 0.2543(5) 0.2192(8) 0.5032(2) 0.085(2) Uani 0.745(5) 1 d D U P B 1
F10 F 0.3384(5) 0.2591(8) 0.51255(18) 0.150(4) Uani 0.745(5) 1 d D U P B 1
F11 F 0.1986(6) 0.3096(5) 0.49076(18) 0.183(3) Uani 0.745(5) 1 d D U P B 1
F12 F 0.2611(6) 0.1525(10) 0.4690(2) 0.138(3) Uani 0.745(5) 1 d D U P B 1
O13 O 0.9678(5) 0.9964(6) 0.54152(19) 0.0882(19) Uani 0.5 1 d D . P C 1
H13O H 0.991(5) 1.058(5) 0.5239(18) 0.106 Uiso 0.5 1 d D U P D 1
H13P H 0.923(4) 0.956(6) 0.5225(18) 0.106 Uiso 0.5 1 d D U P E 1

loop_
_atom_site_aniso_label
_atom_site_aniso_U_11
_atom_site_aniso_U_22
_atom_site_aniso_U_33
_atom_site_aniso_U_23
_atom_site_aniso_U_13
_atom_site_aniso_U_12
N1 0.0192(10) 0.0202(10) 0.0277(10) 0.0017(8) 0.0016(8) 0.0017(8)
N2 0.0187(10) 0.0245(10) 0.0210(10) -0.0005(8) -0.0010(8) 0.0014(8)
N3 0.0249(11) 0.0228(10) 0.0251(10) 0.0013(8) 0.0038(8) 0.0002(8)
N4 0.0199(10) 0.0232(10) 0.0269(10) -0.0019(8) 0.0009(8) -0.0004(8)
N5 0.0214(10) 0.0258(10) 0.0211(10) -0.0002(8) 0.0009(8) -0.0014(8)
N6 0.0301(12) 0.0282(11) 0.0233(10) -0.0039(9) 0.0026(9) -0.0017(9)
C1 0.0222(12) 0.0218(12) 0.0262(12) 0.0006(10) -0.0001(10) 0.0004(10)
C2 0.0187(12) 0.0248(12) 0.0251(12) 0.0014(10) 0.0051(9) -0.0002(10)
C3 0.0184(11) 0.0213(12) 0.0266(12) -0.0009(10) 0.0017(9) -0.0006(9)
C4 0.0197(12) 0.0274(13) 0.0245(12) 0.0000(10) 0.0035(9) 0.0020(10)
C5 0.0200(12) 0.0280(13) 0.0193(11) -0.0027(10) -0.0027(9) -0.0010(10)
C6 0.0180(11) 0.0251(12) 0.0233(12) -0.0010(10) 0.0014(9) -0.0009(9)
C7 0.0234(13) 0.0300(13) 0.0274(12) -0.0056(11) 0.0017(10) 0.0027(10)
C8 0.0258(13) 0.0201(12) 0.0341(13) -0.0017(11) -0.0017(10) -0.0014(10)
C9 0.0275(14) 0.0212(12) 0.0343(14) 0.0036(11) -0.0019(11) -0.0019(10)
C10 0.0294(14) 0.0368(15) 0.0310(13) -0.0008(12) 0.0071(11) 0.0007(12)
C11 0.0393(16) 0.0256(14) 0.0470(17) -0.0060(13) -0.0008(13) 0.0034(12)
C12 0.0503(19) 0.0301(15) 0.0421(16) 0.0116(13) 0.0024(14) -0.0019(14)
C13 0.0365(16) 0.0381(16) 0.0290(13) -0.0004(12) 0.0104(11) 0.0056(13)
C14 0.0216(12) 0.0278(13) 0.0333(13) 0.0020(11) -0.0028(10) 0.0030(10)
C15 0.032(2) 0.0311(18) 0.029(2) 0.0043(16) -0.0015(17) 0.0065(16)
C15' 0.034(10) 0.034(7) 0.042(14) 0.002(9) -0.010(9) -0.001(9)
C16 0.0292(14) 0.0222(12) 0.0318(13) 0.0057(10) -0.0015(11) 0.0038(10)
C17 0.0325(16) 0.0473(18) 0.0352(15) 0.0021(13) -0.0049(12) 0.0039(13)
C18 0.0248(14) 0.063(2) 0.0420(16) 0.0059(15) 0.0032(12) 0.0105(14)
C19 0.0531(19) 0.0275(14) 0.0326(14) 0.0054(12) 0.0097(13) 0.0006(13)
C20 0.0425(17) 0.0316(15) 0.0373(15) 0.0048(12) 0.0132(13) 0.0149(13)
C21 0.0340(15) 0.0257(13) 0.0271(13) 0.0036(11) 0.0103(11) 0.0026(11)
C22 0.0405(16) 0.0256(13) 0.0295(13) 0.0012(11) 0.0105(12) -0.0014(12)
C23 0.0274(13) 0.0335(14) 0.0225(12) 0.0001(11) -0.0015(10) -0.0065(11)
C24 0.057(2) 0.0400(17) 0.0317(15) 0.0128(13) 0.0046(14) 0.0064(15)
C25 0.085(3) 0.0290(16) 0.0433(18) -0.0035(14) 0.0166(17) -0.0064(16)
C26 0.0503(19) 0.0455(18) 0.0321(15) -0.0128(13) -0.0081(13) -0.0002(15)
C27 0.0208(12) 0.0288(13) 0.0285(12) -0.0012(10) 0.0006(10) 0.0073(10)
C28 0.0284(14) 0.0293(14) 0.0326(13) 0.0013(11) 0.0009(11) 0.0093(11)
C29 0.0303(14) 0.0271(13) 0.0272(13) 0.0046(10) -0.0007(11) 0.0074(11)
C30 0.0247(14) 0.0452(17) 0.0391(15) -0.0048(13) -0.0030(12) 0.0075(12)
C31 0.0261(13) 0.0375(15) 0.0310(13) -0.0010(12) 0.0067(11) 0.0075(12)
C32 0.0462(18) 0.0431(17) 0.0270(13) 0.0069(12) -0.0001(12) 0.0094(14)
C33 0.0397(17) 0.0290(14) 0.0404(15) 0.0037(12) 0.0069(13) -0.0021(12)
S1 0.0252(3) 0.0288(3) 0.0400(4) 0.0003(3) 0.0048(3) -0.0031(3)
O1 0.0292(11) 0.0539(14) 0.0661(15) -0.0046(12) 0.0090(10) -0.0172(10)
O2 0.0434(13) 0.0330(11) 0.0657(14) 0.0005(10) 0.0070(11) 0.0093(10)
O3 0.0350(11) 0.0430(12) 0.0334(10) 0.0025(9) 0.0051(8) -0.0003(9)
C34 0.0311(15) 0.0343(15) 0.0393(15) 0.0078(12) 0.0061(12) 0.0007(12)
F1 0.0635(13) 0.0538(11) 0.0360(9) 0.0150(8) 0.0095(8) 0.0059(9)
F2 0.0385(10) 0.0589(12) 0.0575(11) -0.0099(9) 0.0001(9) -0.0169(9)
F3 0.0551(11) 0.0347(9) 0.0433(9) 0.0012(8) 0.0110(8) 0.0099(8)
S2 0.0257(3) 0.0309(4) 0.0384(4) 0.0039(3) -0.0048(3) -0.0015(3)
O4 0.0466(14) 0.0496(14) 0.0695(16) 0.0217(12) 0.0058(12) 0.0158(11)
O5 0.0324(11) 0.0568(14) 0.0386(11) -0.0054(10) -0.0058(9) -0.0039(10)
O6 0.0510(14) 0.0470(13) 0.0655(15) 0.0039(12) -0.0112(12) -0.0225(11)
C35 0.0425(19) 0.055(2) 0.0509(19) -0.0203(16) -0.0024(15) 0.0026(16)
F4 0.0693(16) 0.123(2) 0.108(2) -0.0476(17) 0.0536(15) -0.0442(16)
F5 0.0835(18) 0.167(3) 0.0526(13) -0.0461(16) 0.0056(12) -0.0138(18)
F6 0.111(2) 0.114(2) 0.127(2) -0.0136(19) 0.0187(19) 0.077(2)
S3 0.0370(4) 0.0302(3) 0.0280(3) 0.0005(3) 0.0056(3) 0.0021(3)
O7 0.0415(12) 0.0482(12) 0.0275(10) 0.0030(9) 0.0006(8) -0.0020(10)
O8 0.0539(14) 0.0479(13) 0.0542(14) -0.0019(11) -0.0056(11) -0.0155(11)
O9 0.0746(17) 0.0501(14) 0.0546(14) 0.0023(11) 0.0309(13) 0.0252(13)
C36 0.0436(18) 0.0410(17) 0.0407(16) 0.0048(14) 0.0064(14) 0.0063(15)
F7 0.0663(14) 0.0473(11) 0.0688(13) 0.0149(10) 0.0107(11) -0.0149(10)
F8 0.0655(14) 0.0544(13) 0.0959(16) 0.0144(12) 0.0268(12) 0.0274(11)
F9 0.0891(17) 0.0842(16) 0.0401(11) 0.0228(11) -0.0085(11) 0.0047(13)
S4' 0.060(4) 0.061(5) 0.051(3) -0.012(3) 0.002(3) -0.026(3)
O10' 0.057(7) 0.075(7) 0.136(11) -0.035(7) -0.003(6) 0.022(5)
O11' 0.087(10) 0.047(6) 0.082(8) -0.010(6) 0.011(8) -0.045(6)
O12' 0.121(12) 0.095(11) 0.033(5) -0.006(6) -0.022(6) -0.045(8)
C37' 0.091(9) 0.052(7) 0.046(7) 0.006(7) 0.025(6) 0.018(6)
F10' 0.152(15) 0.069(6) 0.111(14) 0.015(7) 0.086(10) -0.021(7)
F11' 0.167(17) 0.175(14) 0.036(6) 0.005(8) -0.003(8) -0.001(12)
F12' 0.111(9) 0.137(10) 0.175(12) -0.019(9) 0.024(8) 0.074(8)
S4 0.0337(7) 0.0305(8) 0.0374(8) -0.0004(6) 0.0043(5) 0.0004(6)
O10 0.052(2) 0.041(2) 0.058(2) -0.0165(17) 0.0077(18) -0.0093(16)
O11 0.042(2) 0.092(4) 0.096(3) -0.045(3) 0.005(2) -0.018(2)
O12 0.117(4) 0.070(3) 0.083(3) 0.016(2) -0.003(2) 0.055(2)
C37 0.098(5) 0.102(6) 0.052(3) 0.015(4) -0.013(3) -0.044(4)
F10 0.123(4) 0.281(10) 0.049(2) -0.013(4) 0.024(3) -0.141(6)
F11 0.278(8) 0.121(4) 0.137(4) 0.087(3) -0.084(5) -0.023(4)
F12 0.141(6) 0.235(7) 0.042(3) -0.049(4) 0.030(3) -0.095(5)
O13 0.081(4) 0.102(5) 0.078(4) -0.020(4) -0.019(3) -0.009(4)

loop_
_atom_type_symbol
_atom_type_description
_atom_type_scat_dispersion_real
_atom_type_scat_dispersion_imag
_atom_type_scat_source
C C 0.0033 0.0016 'International Tables Vol C Tables 4.2.6.8 and 6.1.1.4'
H H 0.0000 0.0000 'International Tables Vol C Tables 4.2.6.8 and 6.1.1.4'
F F 0.0171 0.0103 'International Tables Vol C Tables 4.2.6.8 and 6.1.1.4'
N N 0.0061 0.0033 'International Tables Vol C Tables 4.2.6.8 and 6.1.1.4'
O O 0.0106 0.0060 'International Tables Vol C Tables 4.2.6.8 and 6.1.1.4'
S S 0.1246 0.1234 'International Tables Vol C Tables 4.2.6.8 and 6.1.1.4'

loop_
_geom_angle_atom_site_label_1
_geom_angle_atom_site_label_2
_geom_angle_atom_site_label_3
_geom_angle
_geom_angle_site_symmetry_1
_geom_angle_site_symmetry_3
_geom_angle_publ_flag
C2 N1 C1 125.3(2) . . ?
C2 N1 C16 113.42(19) . . ?
C1 N1 C16 121.12(19) . . ?
C5 N2 C4 125.3(2) . . ?
C5 N2 C29 113.0(2) . . ?
C4 N2 C29 121.48(19) . . ?
C3 N3 C9 108.6(2) . . ?
C3 N3 C13 126.0(2) . . ?
C9 N3 C13 125.4(2) . . ?
C3 N4 C8 108.9(2) . . ?
C3 N4 C10 126.4(2) . . ?
C8 N4 C10 124.7(2) . . ?
C6 N5 C21 109.0(2) . . ?
C6 N5 C23 126.4(2) . . ?
C21 N5 C23 124.6(2) . . ?
C6 N6 C22 109.2(2) . . ?
C6 N6 C26 125.9(2) . . ?
C22 N6 C26 124.9(2) . . ?
N1 C1 C7 113.45(19) . . ?
N1 C1 H1A 108.9 . . ?
C7 C1 H1A 108.9 . . ?
N1 C1 H1B 108.9 . . ?
C7 C1 H1B 108.9 . . ?
H1A C1 H1B 107.7 . . ?
N1 C2 C3 120.8(2) . . ?
N1 C2 C14 113.7(2) . . ?
C3 C2 C14 125.4(2) . . ?
N4 C3 N3 108.3(2) . . ?
N4 C3 C2 125.1(2) . . ?
N3 C3 C2 126.6(2) . . ?
N2 C4 C7 112.10(19) . . ?
N2 C4 H4A 109.2 . . ?
C7 C4 H4A 109.2 . . ?
N2 C4 H4B 109.2 . . ?
C7 C4 H4B 109.2 . . ?
H4A C4 H4B 107.9 . . ?
N2 C5 C6 120.8(2) . . ?
N2 C5 C27 113.5(2) . . ?
C6 C5 C27 125.7(2) . . ?
N6 C6 N5 108.1(2) . . ?
N6 C6 C5 127.2(2) . . ?
N5 C6 C5 124.7(2) . . ?
C1 C7 C4 108.09(19) . . ?
C1 C7 H7A 110.1 . . ?
C4 C7 H7A 110.1 . . ?
C1 C7 H7B 110.1 . . ?
C4 C7 H7B 110.1 . . ?
H7A C7 H7B 108.4 . . ?
C9 C8 N4 107.0(2) . . ?
C9 C8 C11 131.1(2) . . ?
N4 C8 C11 121.9(2) . . ?
C8 C9 N3 107.2(2) . . ?
C8 C9 C12 130.7(3) . . ?
N3 C9 C12 122.0(2) . . ?
N4 C10 H10A 109.5 . . ?
N4 C10 H10B 109.5 . . ?
H10A C10 H10B 109.5 . . ?
N4 C10 H10C 109.5 . . ?
H10A C10 H10C 109.5 . . ?
H10B C10 H10C 109.5 . . ?
C8 C11 H11A 109.5 . . ?
C8 C11 H11B 109.5 . . ?
H11A C11 H11B 109.5 . . ?
C8 C11 H11C 109.5 . . ?
H11A C11 H11C 109.5 . . ?
H11B C11 H11C 109.5 . . ?
C9 C12 H12A 109.5 . . ?
C9 C12 H12B 109.5 . . ?
H12A C12 H12B 109.5 . . ?
C9 C12 H12C 109.5 . . ?
H12A C12 H12C 109.5 . . ?
H12B C12 H12C 109.5 . . ?
N3 C13 H13A 109.5 . . ?
N3 C13 H13B 109.5 . . ?
H13A C13 H13B 109.5 . . ?
N3 C13 H13C 109.5 . . ?
H13A C13 H13C 109.5 . . ?
H13B C13 H13C 109.5 . . ?
C2 C14 C17 113.1(2) . . ?
C2 C14 C18 108.3(2) . . ?
C17 C14 C18 108.2(2) . . ?
C2 C14 C15 101.0(2) . . ?
C17 C14 C15 110.0(3) . . ?
C18 C14 C15 116.2(4) . . ?
C2 C14 C15' 100.6(7) . . ?
C17 C14 C15' 129.4(17) . . ?
C18 C14 C15' 94.7(15) . . ?
C16 C15 C14 107.7(3) . . ?
C16 C15 H15A 110.2 . . ?
C14 C15 H15A 110.2 . . ?
C16 C15 H15B 110.2 . . ?
C14 C15 H15B 110.2 . . ?
H15A C15 H15B 108.5 . . ?
C16 C15' C14 107.4(11) . . ?
C16 C15' H15C 110.2 . . ?
C14 C15' H15C 110.2 . . ?
C16 C15' H15D 110.2 . . ?
C14 C15' H15D 110.2 . . ?
H15C C15' H15D 108.5 . . ?
C19 C16 C20 111.7(2) . . ?
C19 C16 N1 109.1(2) . . ?
C20 C16 N1 108.2(2) . . ?
C19 C16 C15 109.4(3) . . ?
C20 C16 C15 116.7(4) . . ?
N1 C16 C15 100.9(2) . . ?
C19 C16 C15' 130.3(17) . . ?
C20 C16 C15' 95.3(15) . . ?
N1 C16 C15' 100.1(8) . . ?
C14 C17 H17A 109.5 . . ?
C14 C17 H17B 109.5 . . ?
H17A C17 H17B 109.5 . . ?
C14 C17 H17C 109.5 . . ?
H17A C17 H17C 109.5 . . ?
H17B C17 H17C 109.5 . . ?
C14 C18 H18A 109.5 . . ?
C14 C18 H18B 109.5 . . ?
H18A C18 H18B 109.5 . . ?
C14 C18 H18C 109.5 . . ?
H18A C18 H18C 109.5 . . ?
H18B C18 H18C 109.5 . . ?
C16 C19 H19A 109.5 . . ?
C16 C19 H19B 109.5 . . ?
H19A C19 H19B 109.5 . . ?
C16 C19 H19C 109.5 . . ?
H19A C19 H19C 109.5 . . ?
H19B C19 H19C 109.5 . . ?
C16 C20 H20A 109.5 . . ?
C16 C20 H20B 109.5 . . ?
H20A C20 H20B 109.5 . . ?
C16 C20 H20C 109.5 . . ?
H20A C20 H20C 109.5 . . ?
H20B C20 H20C 109.5 . . ?
C22 C21 N5 107.0(2) . . ?
C22 C21 C24 131.6(3) . . ?
N5 C21 C24 121.3(2) . . ?
C21 C22 N6 106.7(2) . . ?
C21 C22 C25 130.2(3) . . ?
N6 C22 C25 123.0(2) . . ?
N5 C23 H23A 109.5 . . ?
N5 C23 H23B 109.5 . . ?
H23A C23 H23B 109.5 . . ?
N5 C23 H23C 109.5 . . ?
H23A C23 H23C 109.5 . . ?
H23B C23 H23C 109.5 . . ?
C21 C24 H24A 109.5 . . ?
C21 C24 H24B 109.5 . . ?
H24A C24 H24B 109.5 . . ?
C21 C24 H24C 109.5 . . ?
H24A C24 H24C 109.5 . . ?
H24B C24 H24C 109.5 . . ?
C22 C25 H25A 109.5 . . ?
C22 C25 H25B 109.5 . . ?
H25A C25 H25B 109.5 . . ?
C22 C25 H25C 109.5 . . ?
H25A C25 H25C 109.5 . . ?
H25B C25 H25C 109.5 . . ?
N6 C26 H26A 109.5 . . ?
N6 C26 H26B 109.5 . . ?
H26A C26 H26B 109.5 . . ?
N6 C26 H26C 109.5 . . ?
H26A C26 H26C 109.5 . . ?
H26B C26 H26C 109.5 . . ?
C5 C27 C31 112.0(2) . . ?
C5 C27 C28 101.1(2) . . ?
C31 C27 C28 112.5(2) . . ?
C5 C27 C30 108.7(2) . . ?
C31 C27 C30 108.4(2) . . ?
C28 C27 C30 114.0(2) . . ?
C29 C28 C27 107.8(2) . . ?
C29 C28 H28A 110.1 . . ?
C27 C28 H28A 110.1 . . ?
C29 C28 H28B 110.1 . . ?
C27 C28 H28B 110.1 . . ?
H28A C28 H28B 108.5 . . ?
C33 C29 N2 110.1(2) . . ?
C33 C29 C32 111.3(2) . . ?
N2 C29 C32 106.6(2) . . ?
C33 C29 C28 113.4(2) . . ?
N2 C29 C28 100.7(2) . . ?
C32 C29 C28 113.9(2) . . ?
C27 C30 H30A 109.5 . . ?
C27 C30 H30B 109.5 . . ?
H30A C30 H30B 109.5 . . ?
C27 C30 H30C 109.5 . . ?
H30A C30 H30C 109.5 . . ?
H30B C30 H30C 109.5 . . ?
C27 C31 H31A 109.5 . . ?
C27 C31 H31B 109.5 . . ?
H31A C31 H31B 109.5 . . ?
C27 C31 H31C 109.5 . . ?
H31A C31 H31C 109.5 . . ?
H31B C31 H31C 109.5 . . ?
C29 C32 H32A 109.5 . . ?
C29 C32 H32B 109.5 . . ?
H32A C32 H32B 109.5 . . ?
C29 C32 H32C 109.5 . . ?
H32A C32 H32C 109.5 . . ?
H32B C32 H32C 109.5 . . ?
C29 C33 H33A 109.5 . . ?
C29 C33 H33B 109.5 . . ?
H33A C33 H33B 109.5 . . ?
C29 C33 H33C 109.5 . . ?
H33A C33 H33C 109.5 . . ?
H33B C33 H33C 109.5 . . ?
O2 S1 O1 115.45(14) . . ?
O2 S1 O3 114.92(13) . . ?
O1 S1 O3 114.51(13) . . ?
O2 S1 C34 103.02(13) . . ?
O1 S1 C34 103.77(14) . . ?
O3 S1 C34 102.76(12) . . ?
F2 C34 F3 108.1(2) . . ?
F2 C34 F1 107.2(2) . . ?
F3 C34 F1 106.7(2) . . ?
F2 C34 S1 111.3(2) . . ?
F3 C34 S1 111.86(19) . . ?
F1 C34 S1 111.4(2) . . ?
O4 S2 O5 114.82(15) . . ?
O4 S2 O6 114.95(14) . . ?
O5 S2 O6 114.03(14) . . ?
O4 S2 C35 103.33(16) . . ?
O5 S2 C35 104.08(14) . . ?
O6 S2 C35 103.59(16) . . ?
F4 C35 F5 108.2(3) . . ?
F4 C35 F6 107.3(3) . . ?
F5 C35 F6 105.1(3) . . ?
F4 C35 S2 113.4(2) . . ?
F5 C35 S2 112.3(2) . . ?
F6 C35 S2 110.2(3) . . ?
O9 S3 O8 116.34(15) . . ?
O9 S3 O7 114.34(14) . . ?
O8 S3 O7 113.74(14) . . ?
O9 S3 C36 103.55(14) . . ?
O8 S3 C36 102.89(15) . . ?
O7 S3 C36 103.72(14) . . ?
F8 C36 F7 108.1(3) . . ?
F8 C36 F9 107.3(3) . . ?
F7 C36 F9 106.8(3) . . ?
F8 C36 S3 111.5(2) . . ?
F7 C36 S3 111.9(2) . . ?
F9 C36 S3 110.9(2) . . ?
O10' S4' O12' 111.5(11) . . ?
O10' S4' O11' 118.6(10) . . ?
O12' S4' O11' 112.6(12) . . ?
O10' S4' C37' 103.7(10) . . ?
O12' S4' C37' 104.9(11) . . ?
O11' S4' C37' 103.8(10) . . ?
F12' C37' F10' 114.6(17) . . ?
F12' C37' F11' 101.4(16) . . ?
F10' C37' F11' 116.6(19) . . ?
F12' C37' S4' 112.8(13) . . ?
F10' C37' S4' 106.3(12) . . ?
F11' C37' S4' 104.9(15) . . ?
O12 S4 O10 115.4(3) . . ?
O12 S4 O11 113.9(4) . . ?
O10 S4 O11 114.2(3) . . ?
O12 S4 C37 104.6(4) . . ?
O10 S4 C37 103.1(4) . . ?
O11 S4 C37 103.7(4) . . ?
F12 C37 F10 104.8(8) . . ?
F12 C37 F11 106.4(7) . . ?
F10 C37 F11 109.6(8) . . ?
F12 C37 S4 115.9(7) . . ?
F10 C37 S4 111.3(5) . . ?
F11 C37 S4 108.5(6) . . ?
H13O O13 H13P 104.3(7) . . ?

loop_
_geom_bond_atom_site_label_1
_geom_bond_atom_site_label_2
_geom_bond_distance
_geom_bond_site_symmetry_2
_geom_bond_publ_flag
N1 C2 1.283(3) . ?
N1 C1 1.481(3) . ?
N1 C16 1.523(3) . ?
N2 C5 1.286(3) . ?
N2 C4 1.482(3) . ?
N2 C29 1.523(3) . ?
N3 C3 1.336(3) . ?
N3 C9 1.379(3) . ?
N3 C13 1.462(3) . ?
N4 C3 1.333(3) . ?
N4 C8 1.378(3) . ?
N4 C10 1.465(3) . ?
N5 C6 1.336(3) . ?
N5 C21 1.376(3) . ?
N5 C23 1.470(3) . ?
N6 C6 1.333(3) . ?
N6 C22 1.378(3) . ?
N6 C26 1.465(3) . ?
C1 C7 1.522(3) . ?
C1 H1A 0.9900 . ?
C1 H1B 0.9900 . ?
C2 C3 1.476(3) . ?
C2 C14 1.508(3) . ?
C4 C7 1.525(3) . ?
C4 H4A 0.9900 . ?
C4 H4B 0.9900 . ?
C5 C6 1.474(3) . ?
C5 C27 1.505(3) . ?
C7 H7A 0.9900 . ?
C7 H7B 0.9900 . ?
C8 C9 1.352(4) . ?
C8 C11 1.486(4) . ?
C9 C12 1.485(4) . ?
C10 H10A 0.9800 . ?
C10 H10B 0.9800 . ?
C10 H10C 0.9800 . ?
C11 H11A 0.9800 . ?
C11 H11B 0.9800 . ?
C11 H11C 0.9800 . ?
C12 H12A 0.9800 . ?
C12 H12B 0.9800 . ?
C12 H12C 0.9800 . ?
C13 H13A 0.9800 . ?
C13 H13B 0.9800 . ?
C13 H13C 0.9800 . ?
C14 C17 1.528(4) . ?
C14 C18 1.533(4) . ?
C14 C15 1.548(5) . ?
C14 C15' 1.552(14) . ?
C15 C16 1.543(4) . ?
C15 H15A 0.9900 . ?
C15 H15B 0.9900 . ?
C15' C16 1.544(14) . ?
C15' H15C 0.9900 . ?
C15' H15D 0.9900 . ?
C16 C19 1.505(4) . ?
C16 C20 1.513(4) . ?
C17 H17A 0.9800 . ?
C17 H17B 0.9800 . ?
C17 H17C 0.9800 . ?
C18 H18A 0.9800 . ?
C18 H18B 0.9800 . ?
C18 H18C 0.9800 . ?
C19 H19A 0.9800 . ?
C19 H19B 0.9800 . ?
C19 H19C 0.9800 . ?
C20 H20A 0.9800 . ?
C20 H20B 0.9800 . ?
C20 H20C 0.9800 . ?
C21 C22 1.360(4) . ?
C21 C24 1.484(4) . ?
C22 C25 1.482(4) . ?
C23 H23A 0.9800 . ?
C23 H23B 0.9800 . ?
C23 H23C 0.9800 . ?
C24 H24A 0.9800 . ?
C24 H24B 0.9800 . ?
C24 H24C 0.9800 . ?
C25 H25A 0.9800 . ?
C25 H25B 0.9800 . ?
C25 H25C 0.9800 . ?
C26 H26A 0.9800 . ?
C26 H26B 0.9800 . ?
C26 H26C 0.9800 . ?
C27 C31 1.529(3) . ?
C27 C28 1.538(4) . ?
C27 C30 1.539(4) . ?
C28 C29 1.533(4) . ?
C28 H28A 0.9900 . ?
C28 H28B 0.9900 . ?
C29 C33 1.513(4) . ?
C29 C32 1.532(4) . ?
C30 H30A 0.9800 . ?
C30 H30B 0.9800 . ?
C30 H30C 0.9800 . ?
C31 H31A 0.9800 . ?
C31 H31B 0.9800 . ?
C31 H31C 0.9800 . ?
C32 H32A 0.9800 . ?
C32 H32B 0.9800 . ?
C32 H32C 0.9800 . ?
C33 H33A 0.9800 . ?
C33 H33B 0.9800 . ?
C33 H33C 0.9800 . ?
S1 O2 1.429(2) . ?
S1 O1 1.433(2) . ?
S1 O3 1.436(2) . ?
S1 C34 1.814(3) . ?
C34 F2 1.324(3) . ?
C34 F3 1.329(3) . ?
C34 F1 1.340(3) . ?
S2 O4 1.424(2) . ?
S2 O5 1.426(2) . ?
S2 O6 1.427(2) . ?
S2 C35 1.814(4) . ?
C35 F4 1.296(4) . ?
C35 F5 1.303(4) . ?
C35 F6 1.320(4) . ?
S3 O9 1.426(2) . ?
S3 O8 1.431(2) . ?
S3 O7 1.4318(19) . ?
S3 C36 1.813(3) . ?
C36 F8 1.321(4) . ?
C36 F7 1.324(4) . ?
C36 F9 1.326(3) . ?
S4' O10' 1.389(12) . ?
S4' O12' 1.422(13) . ?
S4' O11' 1.428(11) . ?
S4' C37' 1.773(13) . ?
C37' F12' 1.294(16) . ?
C37' F10' 1.313(16) . ?
C37' F11' 1.350(18) . ?
S4 O12 1.400(4) . ?
S4 O10 1.414(5) . ?
S4 O11 1.441(4) . ?
S4 C37 1.760(7) . ?
C37 F12 1.306(10) . ?
C37 F10 1.315(8) . ?
C37 F11 1.342(10) . ?
O13 H13O 0.959(3) . ?
O13 H13P 0.959(3) . ?

loop_
_geom_torsion_atom_site_label_1
_geom_torsion_atom_site_label_2
_geom_torsion_atom_site_label_3
_geom_torsion_atom_site_label_4
_geom_torsion
_geom_torsion_site_symmetry_1
_geom_torsion_site_symmetry_2
_geom_torsion_site_symmetry_3
_geom_torsion_site_symmetry_4
_geom_torsion_publ_flag
C2 N1 C1 C7 -76.7(3) . . . . ?
C16 N1 C1 C7 107.7(2) . . . . ?
C1 N1 C2 C3 4.4(4) . . . . ?
C16 N1 C2 C3 -179.7(2) . . . . ?
C1 N1 C2 C14 -173.5(2) . . . . ?
C16 N1 C2 C14 2.4(3) . . . . ?
C8 N4 C3 N3 -0.4(3) . . . . ?
C10 N4 C3 N3 -177.2(2) . . . . ?
C8 N4 C3 C2 -177.8(2) . . . . ?
C10 N4 C3 C2 5.3(4) . . . . ?
C9 N3 C3 N4 0.1(3) . . . . ?
C13 N3 C3 N4 -178.2(2) . . . . ?
C9 N3 C3 C2 177.4(2) . . . . ?
C13 N3 C3 C2 -0.8(4) . . . . ?
N1 C2 C3 N4 92.6(3) . . . . ?
C14 C2 C3 N4 -89.7(3) . . . . ?
N1 C2 C3 N3 -84.3(3) . . . . ?
C14 C2 C3 N3 93.4(3) . . . . ?
C5 N2 C4 C7 -82.1(3) . . . . ?
C29 N2 C4 C7 103.4(2) . . . . ?
C4 N2 C5 C6 2.9(3) . . . . ?
C29 N2 C5 C6 177.77(19) . . . . ?
C4 N2 C5 C27 -175.4(2) . . . . ?
C29 N2 C5 C27 -0.5(3) . . . . ?
C22 N6 C6 N5 -0.2(3) . . . . ?
C26 N6 C6 N5 -179.6(2) . . . . ?
C22 N6 C6 C5 178.4(2) . . . . ?
C26 N6 C6 C5 -1.0(4) . . . . ?
C21 N5 C6 N6 0.6(3) . . . . ?
C23 N5 C6 N6 -177.4(2) . . . . ?
C21 N5 C6 C5 -178.1(2) . . . . ?
C23 N5 C6 C5 4.0(4) . . . . ?
N2 C5 C6 N6 -86.2(3) . . . . ?
C27 C5 C6 N6 91.9(3) . . . . ?
N2 C5 C6 N5 92.2(3) . . . . ?
C27 C5 C6 N5 -89.7(3) . . . . ?
N1 C1 C7 C4 -173.7(2) . . . . ?
N2 C4 C7 C1 -173.4(2) . . . . ?
C3 N4 C8 C9 0.6(3) . . . . ?
C10 N4 C8 C9 177.5(2) . . . . ?
C3 N4 C8 C11 -177.4(2) . . . . ?
C10 N4 C8 C11 -0.6(4) . . . . ?
N4 C8 C9 N3 -0.6(3) . . . . ?
C11 C8 C9 N3 177.2(3) . . . . ?
N4 C8 C9 C12 -178.6(3) . . . . ?
C11 C8 C9 C12 -0.8(5) . . . . ?
C3 N3 C9 C8 0.3(3) . . . . ?
C13 N3 C9 C8 178.6(2) . . . . ?
C3 N3 C9 C12 178.6(2) . . . . ?
C13 N3 C9 C12 -3.1(4) . . . . ?
N1 C2 C14 C17 -130.1(2) . . . . ?
C3 C2 C14 C17 52.0(3) . . . . ?
N1 C2 C14 C18 109.9(3) . . . . ?
C3 C2 C14 C18 -67.9(3) . . . . ?
N1 C2 C14 C15 -12.7(4) . . . . ?
C3 C2 C14 C15 169.5(4) . . . . ?
N1 C2 C14 C15' 11.3(18) . . . . ?
C3 C2 C14 C15' -166.6(18) . . . . ?
C2 C14 C15 C16 17.7(5) . . . . ?
C17 C14 C15 C16 137.4(4) . . . . ?
C18 C14 C15 C16 -99.2(4) . . . . ?
C2 C14 C15' C16 -20(3) . . . . ?
C17 C14 C15' C16 112.0(19) . . . . ?
C18 C14 C15' C16 -130(2) . . . . ?
C2 N1 C16 C19 124.3(2) . . . . ?
C1 N1 C16 C19 -59.6(3) . . . . ?
C2 N1 C16 C20 -113.9(2) . . . . ?
C1 N1 C16 C20 62.2(3) . . . . ?
C2 N1 C16 C15 9.1(4) . . . . ?
C1 N1 C16 C15 -174.8(3) . . . . ?
C2 N1 C16 C15' -14.9(18) . . . . ?
C1 N1 C16 C15' 161.2(18) . . . . ?
C14 C15 C16 C19 -131.4(4) . . . . ?
C14 C15 C16 C20 100.4(4) . . . . ?
C14 C15 C16 N1 -16.5(5) . . . . ?
C14 C15' C16 C19 -105(2) . . . . ?
C14 C15' C16 C20 131(2) . . . . ?
C14 C15' C16 N1 21(3) . . . . ?
C6 N5 C21 C22 -0.8(3) . . . . ?
C23 N5 C21 C22 177.2(2) . . . . ?
C6 N5 C21 C24 179.7(2) . . . . ?
C23 N5 C21 C24 -2.3(4) . . . . ?
N5 C21 C22 N6 0.6(3) . . . . ?
C24 C21 C22 N6 -179.9(3) . . . . ?
N5 C21 C22 C25 -178.5(3) . . . . ?
C24 C21 C22 C25 0.9(5) . . . . ?
C6 N6 C22 C21 -0.3(3) . . . . ?
C26 N6 C22 C21 179.2(3) . . . . ?
C6 N6 C22 C25 179.0(3) . . . . ?
C26 N6 C22 C25 -1.6(4) . . . . ?
N2 C5 C27 C31 -131.3(2) . . . . ?
C6 C5 C27 C31 50.5(3) . . . . ?
N2 C5 C27 C28 -11.4(3) . . . . ?
C6 C5 C27 C28 170.4(2) . . . . ?
N2 C5 C27 C30 108.9(2) . . . . ?
C6 C5 C27 C30 -69.3(3) . . . . ?
C5 C27 C28 C29 18.5(2) . . . . ?
C31 C27 C28 C29 138.1(2) . . . . ?
C30 C27 C28 C29 -98.0(2) . . . . ?
C5 N2 C29 C33 132.2(2) . . . . ?
C4 N2 C29 C33 -52.7(3) . . . . ?
C5 N2 C29 C32 -106.9(2) . . . . ?
C4 N2 C29 C32 68.2(3) . . . . ?
C5 N2 C29 C28 12.2(2) . . . . ?
C4 N2 C29 C28 -172.7(2) . . . . ?
C27 C28 C29 C33 -136.2(2) . . . . ?
C27 C28 C29 N2 -18.6(2) . . . . ?
C27 C28 C29 C32 95.1(3) . . . . ?
O2 S1 C34 F2 -54.0(2) . . . . ?
O1 S1 C34 F2 -174.7(2) . . . . ?
O3 S1 C34 F2 65.7(2) . . . . ?
O2 S1 C34 F3 -175.15(19) . . . . ?
O1 S1 C34 F3 64.1(2) . . . . ?
O3 S1 C34 F3 -55.4(2) . . . . ?
O2 S1 C34 F1 65.6(2) . . . . ?
O1 S1 C34 F1 -55.1(2) . . . . ?
O3 S1 C34 F1 -174.71(19) . . . . ?
O4 S2 C35 F4 59.9(3) . . . . ?
O5 S2 C35 F4 -60.4(3) . . . . ?
O6 S2 C35 F4 -179.9(3) . . . . ?
O4 S2 C35 F5 -63.1(3) . . . . ?
O5 S2 C35 F5 176.6(3) . . . . ?
O6 S2 C35 F5 57.1(3) . . . . ?
O4 S2 C35 F6 -179.8(3) . . . . ?
O5 S2 C35 F6 59.9(3) . . . . ?
O6 S2 C35 F6 -59.6(3) . . . . ?
O9 S3 C36 F8 -179.9(2) . . . . ?
O8 S3 C36 F8 58.5(3) . . . . ?
O7 S3 C36 F8 -60.2(3) . . . . ?
O9 S3 C36 F7 -58.6(3) . . . . ?
O8 S3 C36 F7 179.8(2) . . . . ?
O7 S3 C36 F7 61.0(2) . . . . ?
O9 S3 C36 F9 60.6(3) . . . . ?
O8 S3 C36 F9 -61.0(3) . . . . ?
O7 S3 C36 F9 -179.7(2) . . . . ?
O10' S4' C37' F12' 177.5(14) . . . . ?
O12' S4' C37' F12' 60.4(17) . . . . ?
O11' S4' C37' F12' -58.0(17) . . . . ?
O10' S4' C37' F10' 51.0(18) . . . . ?
O12' S4' C37' F10' -66.1(19) . . . . ?
O11' S4' C37' F10' 175.5(16) . . . . ?
O10' S4' C37' F11' -73.1(16) . . . . ?
O12' S4' C37' F11' 169.8(16) . . . . ?
O11' S4' C37' F11' 51.5(18) . . . . ?
O12 S4 C37 F12 60.2(8) . . . . ?
O10 S4 C37 F12 -178.8(7) . . . . ?
O11 S4 C37 F12 -59.4(8) . . . . ?
O12 S4 C37 F10 -59.5(9) . . . . ?
O10 S4 C37 F10 61.5(9) . . . . ?
O11 S4 C37 F10 -179.1(7) . . . . ?
O12 S4 C37 F11 179.8(5) . . . . ?
O10 S4 C37 F11 -59.2(6) . . . . ?
O11 S4 C37 F11 60.2(6) . . . . ?
